data_9002266
loop_
_publ_author_name
'Yang, H.'
'Konzett, J.'

_publ_section_title
;
 High-pressure synthesis of Na2Mg6Si6O18(OH)2 - a new hydrous silicate phase
 isostructural with aenigmatite
;
_journal_name_full 'American Mineralogist'
_journal_page_first 259
_journal_page_last 262
_journal_volume 85
_journal_year 2000
_chemical_formula_sum 'Al0.08 H2 Mg5.92 Na2 O20 Si6'
_chemical_name_mineral Aenigmatite
_space_group_IT_number 2
_symmetry_space_group_name_Hall '-P 1'
_symmetry_space_group_name_H-M 'P -1'
_cell_angle_alpha 105.280
_cell_angle_beta 96.712
_cell_angle_gamma 125.256
_cell_length_a 10.2925
_cell_length_b 10.7052
_cell_length_c 8.8027
_cell_formula_units_Z 2
_cell_volume 718.083
_database_code_amcsd 0002350
_exptl_crystal_density_diffrn 3.157
_cod_original_formula_sum 'Mg5.92 Al.08 Na2 Si6 H2 O20'
_cod_database_code 9002266

loop_
_space_group_symop_operation_xyz
x,y,z
-x,-y,-z

loop_
_atom_site_label
_atom_site_fract_x
_atom_site_fract_y
_atom_site_fract_z
_atom_site_occupancy
_atom_site_U_iso_or_equiv
MgM1 0.00000 0.00000 0.50000 1.00000 0.01300
MgM2 0.00000 0.50000 0.00000 1.00000 0.01740
MgM3 0.31390 0.84980 0.17820 1.00000 0.00950
MgM4 0.76870 0.81950 0.15120 1.00000 0.00860
MgM5 0.59490 0.94070 0.06170 1.00000 0.00850
MgM6 0.09660 0.94200 0.05340 1.00000 0.01350
MgM7 0.99000 0.73090 0.26800 0.92000 0.00780
AlM7 0.99000 0.73090 0.26800 0.08000 0.00780
NaM8 0.20880 0.63340 0.38990 1.00000 0.01510
NaM9 0.66200 0.60990 0.36720 1.00000 0.01550
SiT1 0.47650 0.23330 0.33350 1.00000 0.00840
SiT2 0.98040 0.22990 0.34280 1.00000 0.00860
SiT3 0.78800 0.33850 0.23750 1.00000 0.00600
SiT4 0.27800 0.33980 0.22430 1.00000 0.00600
SiT5 0.64780 0.94950 0.44280 1.00000 0.00780
SiT6 0.35630 0.55960 0.04550 1.00000 0.00790
H1 0.12900 0.04860 0.34220 1.00000 ?
H2 0.02410 0.33810 0.04890 1.00000 ?
O1 0.35160 0.06760 0.16880 1.00000 0.01080
O2 0.85170 0.06270 0.17450 1.00000 0.01090
O3 0.55770 0.96050 0.29310 1.00000 0.01040
O-h4 0.02670 0.94560 0.27350 1.00000 0.01950
O5 0.23980 0.87480 0.38580 1.00000 0.01370
O6 0.75370 0.88560 0.38650 1.00000 0.01320
O7 0.50470 0.80150 0.49920 1.00000 0.00910
O8 0.95650 0.78350 0.49000 1.00000 0.01050
O9 0.89140 0.31520 0.37280 1.00000 0.01100
O10 0.39920 0.33230 0.35630 1.00000 0.00750
O11 0.65780 0.16530 0.06550 1.00000 0.00730
O12 0.15600 0.16410 0.05850 1.00000 0.00680
O-h13 0.53180 0.71630 0.03780 1.00000 0.00980
O14 0.06170 0.73230 0.06030 1.00000 0.00970
O15 0.24260 0.60910 0.11000 1.00000 0.00660
O16 0.74840 0.60840 0.12600 1.00000 0.00820
O17 0.40320 0.50360 0.19070 1.00000 0.01040
O18 0.93350 0.50480 0.21960 1.00000 0.01150
O19 0.15940 0.36450 0.31500 1.00000 0.01230
O20 0.67050 0.36370 0.33670 1.00000 0.00660

loop_
_cod_related_entry_id
_cod_related_entry_database
_cod_related_entry_code
1 AMCSD 0002350
